data_7224095
loop_
_publ_author_name
'Cao, Xiao-Man'
'Wei, Na'
'Liu, Lin'
'Li, Li'
'Han, Zheng-Bo'

_publ_section_title
;
 Luminescent Lanthanide-Organic Polyrotaxane Framework as a Turn-Off
 Sensor for nitrobenzene and Fe3+
;
_journal_name_full 'RSC Adv.'
_journal_paper_doi 10.1039/C5RA25872C
_journal_year 2016
_chemical_formula_sum 'C37 H34 Er N O8'
_chemical_formula_weight 787.91
_space_group_crystal_system monoclinic
_space_group_IT_number 13
_space_group_name_Hall '-P 2yc'
_space_group_name_H-M_alt 'P 1 2/c 1'
_symmetry_space_group_name_Hall '-P 2yc'
_symmetry_space_group_name_H-M 'P 1 2/c 1'
_atom_sites_solution_hydrogens mixed
_audit_creation_method SHELXL-2014/7
_audit_update_record
;
2015-09-01 deposited with the CCDC.
2016-02-01 downloaded from the CCDC.
;
_cell_angle_alpha 90
_cell_angle_beta 92.229(2)
_cell_angle_gamma 90
_cell_formula_units_Z 4
_cell_length_a 10.8349(5)
_cell_length_b 15.8724(8)
_cell_length_c 19.5158(12)
_cell_measurement_temperature 293(2)
_cell_volume 3353.7(3)
_computing_structure_refinement 'SHELXL-2014/7 (Sheldrick, 2014)'
_diffrn_ambient_temperature 293(2)
_diffrn_measured_fraction_theta_full 0.985
_diffrn_measured_fraction_theta_max 0.982
_diffrn_measurement_device_type 'Agilent Technologies SuperNova Dual diffractometer with Atlas detector'
_diffrn_measurement_method '\w scan'
_diffrn_radiation_type MoK\a
_diffrn_radiation_wavelength 0.71073
_diffrn_reflns_av_R_equivalents 0.0687
_diffrn_reflns_av_unetI/netI 0.0849
_diffrn_reflns_laue_measured_fraction_full 0.985
_diffrn_reflns_laue_measured_fraction_max 0.982
_diffrn_reflns_limit_h_max 13
_diffrn_reflns_limit_h_min -13
_diffrn_reflns_limit_k_max 19
_diffrn_reflns_limit_k_min -19
_diffrn_reflns_limit_l_max 23
_diffrn_reflns_limit_l_min -17
_diffrn_reflns_number 15844
_diffrn_reflns_point_group_measured_fraction_full 0.985
_diffrn_reflns_point_group_measured_fraction_max 0.982
_diffrn_reflns_theta_full 25.242
_diffrn_reflns_theta_max 25.373
_diffrn_reflns_theta_min 3.041
_diffrn_source 'SuperNova (Mo) X-ray Source'
_exptl_absorpt_coefficient_mu 2.556
_exptl_absorpt_correction_type multi-scan
_exptl_absorpt_process_details 'CrysAlis PRO (Agilent, 2014)'
_exptl_crystal_colour pink
_exptl_crystal_density_diffrn 1.560
_exptl_crystal_description block
_exptl_crystal_F_000 1580
_exptl_crystal_size_max 0.745
_exptl_crystal_size_mid 0.616
_exptl_crystal_size_min 0.103
_refine_diff_density_max 2.157
_refine_diff_density_min -1.194
_refine_diff_density_rms 0.158
_refine_ls_extinction_method none
_refine_ls_goodness_of_fit_ref 1.022
_refine_ls_hydrogen_treatment constr
_refine_ls_matrix_type full
_refine_ls_number_parameters 413
_refine_ls_number_reflns 6053
_refine_ls_number_restraints 19
_refine_ls_restrained_S_all 1.030
_refine_ls_R_factor_all 0.1049
_refine_ls_R_factor_gt 0.0527
_refine_ls_shift/su_max 0.000
_refine_ls_shift/su_mean 0.000
_refine_ls_structure_factor_coef Fsqd
_refine_ls_weighting_details 'w=1/[\s^2^(Fo^2^)+(0.0788P)^2^+3.7254P] where P=(Fo^2^+2Fc^2^)/3'
_refine_ls_weighting_scheme calc
_refine_ls_wR_factor_gt 0.1262
_refine_ls_wR_factor_ref 0.1516
_reflns_Friedel_coverage 0.000
_reflns_number_gt 3834
_reflns_number_total 6053
_reflns_threshold_expression 'I > 2\s(I)'
_cod_data_source_file c5ra25872c2.cif
_cod_data_source_block 3
_cod_database_code 7224095
_audit_block_doi 10.5517/cc1jq9cx
_shelx_shelxl_version_number 2014/7
_shelx_space_group_comment
;
The symmetry employed for this shelxl refinement is uniquely defined
by the following loop, which should always be used as a source of
symmetry information in preference to the above space-group names.
They are only intended as comments.
;
_shelx_estimated_absorpt_t_min 0.252
_shelx_estimated_absorpt_t_max 0.779

loop_
_space_group_symop_operation_xyz
'x, y, z'
'-x, y, -z+1/2'
'-x, -y, -z'
'x, -y, z-1/2'

loop_
_atom_site_label
_atom_site_type_symbol
_atom_site_fract_x
_atom_site_fract_y
_atom_site_fract_z
_atom_site_U_iso_or_equiv
_atom_site_adp_type
_atom_site_occupancy
_atom_site_site_symmetry_order
_atom_site_calc_flag
_atom_site_refinement_flags_posn
_atom_site_refinement_flags_adp
_atom_site_refinement_flags_occupancy
Er1 Er -0.42197(4) 0.91644(2) 0.14938(2) 0.03009(15) Uani 1 1 d . . .
C1 C -0.6405(8) 0.0380(6) 0.2075(6) 0.036(2) Uani 1 1 d . . .
C2 C -0.7140(8) 0.1174(6) 0.1901(5) 0.036(2) Uani 1 1 d . . .
C3 C -0.7568(9) 0.1686(6) 0.2404(5) 0.044(3) Uani 1 1 d . . .
H3A H -0.7408 0.1547 0.2862 0.053 Uiso 1 1 calc R U .
C4 C -0.8231(9) 0.2403(6) 0.2242(6) 0.047(3) Uani 1 1 d . . .
H4A H -0.8517 0.2737 0.2593 0.056 Uiso 1 1 calc R U .
C5 C -0.8480(8) 0.2637(5) 0.1572(5) 0.031(2) Uani 1 1 d . . .
C6 C -0.7996(9) 0.2128(6) 0.1072(6) 0.043(3) Uani 1 1 d . . .
H6A H -0.8128 0.2278 0.0614 0.051 Uiso 1 1 calc R U .
C7 C -0.7333(8) 0.1418(5) 0.1222(6) 0.040(2) Uani 1 1 d . . .
H7A H -0.7011 0.1098 0.0872 0.047 Uiso 1 1 calc R U .
C8 C -0.9172(8) 0.3418(5) 0.1388(5) 0.034(2) Uani 1 1 d . . .
C9 C -0.8676(8) 0.4191(5) 0.1585(5) 0.037(2) Uani 1 1 d . . .
H9A H -0.7947 0.4201 0.1853 0.044 Uiso 1 1 calc R U .
C10 C -0.9236(8) 0.4963(5) 0.1396(5) 0.032(2) Uani 1 1 d . . .
C11 C -1.0354(8) 0.4942(5) 0.1015(5) 0.033(2) Uani 1 1 d . . .
C12 C -1.0875(8) 0.4165(5) 0.0844(5) 0.036(2) Uani 1 1 d . . .
H12A H -1.1638 0.4158 0.0609 0.044 Uiso 1 1 calc R U .
C13 C -1.0310(8) 0.3395(5) 0.1007(5) 0.036(2) Uani 1 1 d . . .
C14 C -1.0918(9) 0.2597(6) 0.0774(6) 0.048(3) Uani 1 1 d . . .
H14A H -1.0422 0.2125 0.0924 0.071 Uiso 1 1 calc R U .
H14B H -1.1719 0.2557 0.0965 0.071 Uiso 1 1 calc R U .
H14C H -1.1004 0.2594 0.0283 0.071 Uiso 1 1 calc R U .
C15 C -1.1043(9) 0.5734(6) 0.0796(6) 0.047(3) Uani 1 1 d . . .
H15A H -1.0580 0.6219 0.0947 0.071 Uiso 1 1 calc R U .
H15B H -1.1148 0.5744 0.0305 0.071 Uiso 1 1 calc R U .
H15C H -1.1838 0.5739 0.0997 0.071 Uiso 1 1 calc R U .
C16 C -0.8591(8) 0.5755(5) 0.1584(5) 0.034(2) Uani 1 1 d . . .
C17 C -0.8379(9) 0.5982(6) 0.2261(5) 0.044(2) Uani 1 1 d . . .
H17A H -0.8675 0.5634 0.2602 0.052 Uiso 1 1 calc R U .
C18 C -0.7749(9) 0.6701(5) 0.2453(5) 0.039(2) Uani 1 1 d . . .
H18A H -0.7647 0.6843 0.2914 0.047 Uiso 1 1 calc R U .
C19 C -0.7261(8) 0.7221(5) 0.1949(5) 0.031(2) Uani 1 1 d . . .
C20 C -0.7459(9) 0.7011(6) 0.1270(5) 0.042(2) Uani 1 1 d . . .
H20A H -0.7140 0.7349 0.0930 0.050 Uiso 1 1 calc R U .
C21 C -0.8134(9) 0.6298(6) 0.1090(6) 0.045(3) Uani 1 1 d . . .
H21A H -0.8287 0.6177 0.0628 0.054 Uiso 1 1 calc R U .
C22 C -0.6535(8) 0.7987(6) 0.2150(5) 0.032(2) Uani 1 1 d . . .
C23 C -0.4547(10) 0.8074(6) 0.0378(5) 0.044(2) Uani 1 1 d . . .
C24 C -0.4781(9) 0.7441(6) -0.0166(5) 0.040(2) Uani 1 1 d . . .
C25 C -0.5642(10) 0.7554(7) -0.0691(6) 0.053(3) Uani 1 1 d . . .
H25A H -0.6141 0.8031 -0.0693 0.063 Uiso 1 1 calc R U .
C26 C -0.5790(11) 0.6964(7) -0.1226(6) 0.061(3) Uani 1 1 d . . .
H26A H -0.6409 0.7043 -0.1564 0.074 Uiso 1 1 calc R U .
C27 C -0.5030(9) 0.6270(6) -0.1256(5) 0.040(2) Uani 1 1 d . . .
C28 C -0.4170(9) 0.6133(6) -0.0712(5) 0.042(2) Uani 1 1 d . . .
H28A H -0.3689 0.5647 -0.0704 0.051 Uiso 1 1 calc R U .
C29 C -0.4032(9) 0.6720(6) -0.0182(5) 0.040(2) Uani 1 1 d . . .
H29A H -0.3435 0.6632 0.0165 0.048 Uiso 1 1 calc R U .
C30 C -0.5000 0.6159(8) -0.2500 0.040(3) Uani 1 2 d S T P
H30A H -0.5000 0.6744 -0.2500 0.048 Uiso 1 2 calc R U P
C31 C -0.5044(10) 0.5734(6) -0.1877(6) 0.046(2) Uani 1 1 d . . .
C32 C -0.5070(9) 0.4851(6) -0.1875(6) 0.043(2) Uani 1 1 d . . .
C33 C -0.5000 0.4442(9) -0.2500 0.043(3) Uani 1 2 d S T P
H33A H -0.5000 0.3856 -0.2500 0.051 Uiso 1 2 calc R U P
C34 C -0.5253(11) 0.4355(6) -0.1231(6) 0.054(3) Uani 1 1 d . . .
H34A H -0.5281 0.4732 -0.0848 0.081 Uiso 1 1 calc R U .
H34B H -0.6016 0.4048 -0.1275 0.081 Uiso 1 1 calc R U .
H34C H -0.4581 0.3967 -0.1160 0.081 Uiso 1 1 calc R U .
C35 C -0.0403(19) 1.0420(13) 0.1511(13) 0.153(5) Uani 1 1 d . U .
H35A H 0.0349 1.0702 0.1652 0.230 Uiso 1 1 calc R U .
H35B H -0.0689 1.0632 0.1073 0.230 Uiso 1 1 calc R U .
H35C H -0.1018 1.0522 0.1843 0.230 Uiso 1 1 calc R U .
C36 C 0.109(2) 0.9141(13) 0.1571(12) 0.153(5) Uani 1 1 d . U .
H36A H 0.1613 0.9603 0.1705 0.230 Uiso 1 1 calc R U .
H36B H 0.1104 0.8724 0.1927 0.230 Uiso 1 1 calc R U .
H36C H 0.1370 0.8896 0.1156 0.230 Uiso 1 1 calc R U .
C37 C -0.115(2) 0.8966(14) 0.1262(14) 0.153(5) Uani 1 1 d D . .
C38 C -0.0826(13) 0.8082(8) 0.1193(10) 0.106(7) Uani 1 1 d . . .
H38A H -0.0435 0.7871 0.1608 0.160 Uiso 1 1 d R U .
H38B H -0.0284 0.8006 0.0820 0.160 Uiso 1 1 d R U .
H38C H -0.1581 0.7780 0.1098 0.160 Uiso 1 1 d R U .
N1 N -0.016(2) 0.9440(12) 0.1457(11) 0.152(7) Uani 1 1 d D U .
O1 O -0.6371(6) 0.0142(4) 0.2681(4) 0.0485(18) Uani 1 1 d . . .
O2 O -0.5908(6) 0.0027(4) 0.1579(4) 0.0481(18) Uani 1 1 d . . .
O3 O -0.5775(7) 0.8253(4) 0.1751(4) 0.054(2) Uani 1 1 d . . .
O4 O -0.6727(7) 0.8303(4) 0.2721(4) 0.054(2) Uani 1 1 d . . .
O5 O -0.5148(8) 0.8754(4) 0.0376(4) 0.061(2) Uani 1 1 d . . .
O6 O -0.3771(6) 0.7933(4) 0.0848(4) 0.0523(19) Uani 1 1 d . . .
O7 O -0.2130(7) 0.9333(4) 0.1231(4) 0.057(2) Uani 1 1 d . . .
O1W O -0.3866(8) 1.0318(5) 0.0712(5) 0.075(3) Uani 1 1 d . . .

loop_
_atom_site_aniso_label
_atom_site_aniso_U_11
_atom_site_aniso_U_22
_atom_site_aniso_U_33
_atom_site_aniso_U_23
_atom_site_aniso_U_13
_atom_site_aniso_U_12
Er1 0.0333(2) 0.0245(2) 0.0321(2) 0.0018(2) -0.00394(15) 0.0006(2)
C1 0.027(5) 0.039(5) 0.042(7) 0.004(5) -0.007(4) 0.007(4)
C2 0.034(5) 0.027(4) 0.045(7) 0.002(4) -0.004(4) 0.006(4)
C3 0.058(6) 0.040(5) 0.035(6) 0.005(5) -0.004(5) 0.008(5)
C4 0.055(6) 0.035(5) 0.049(7) -0.005(5) -0.001(5) 0.010(5)
C5 0.032(5) 0.021(4) 0.040(6) -0.002(4) -0.003(4) 0.002(4)
C6 0.046(6) 0.037(5) 0.046(7) 0.017(5) 0.000(5) 0.007(4)
C7 0.042(5) 0.024(4) 0.053(7) -0.002(4) 0.003(5) 0.009(4)
C8 0.028(4) 0.030(4) 0.043(6) 0.004(4) -0.001(4) 0.000(4)
C9 0.032(4) 0.028(4) 0.049(6) -0.007(5) -0.010(4) 0.001(4)
C10 0.028(4) 0.023(4) 0.045(6) -0.005(4) -0.004(4) 0.000(4)
C11 0.034(5) 0.036(5) 0.029(5) 0.000(4) -0.013(4) 0.001(4)
C12 0.030(4) 0.032(4) 0.046(6) 0.006(5) -0.006(4) 0.000(4)
C13 0.034(5) 0.027(5) 0.047(7) 0.003(4) -0.002(5) -0.001(4)
C14 0.045(5) 0.029(5) 0.068(8) -0.002(5) -0.010(5) 0.000(5)
C15 0.050(6) 0.034(5) 0.057(7) 0.005(5) -0.016(5) 0.012(5)
C16 0.038(5) 0.024(4) 0.041(6) -0.004(4) -0.005(4) -0.002(4)
C17 0.048(6) 0.042(6) 0.040(6) 0.005(5) 0.003(5) -0.009(5)
C18 0.052(6) 0.034(5) 0.032(6) -0.001(4) -0.004(5) -0.006(4)
C19 0.030(5) 0.029(5) 0.033(6) -0.005(4) 0.003(4) 0.002(4)
C20 0.052(6) 0.035(5) 0.039(6) 0.004(5) -0.004(5) -0.010(5)
C21 0.063(7) 0.029(5) 0.043(7) -0.007(5) 0.001(5) -0.012(5)
C22 0.032(5) 0.028(5) 0.037(6) 0.004(4) -0.006(4) -0.002(4)
C23 0.054(6) 0.045(6) 0.035(6) 0.008(5) 0.009(5) 0.003(5)
C24 0.051(6) 0.039(5) 0.032(6) 0.001(5) 0.004(4) -0.002(5)
C25 0.066(7) 0.041(6) 0.049(7) -0.012(5) -0.013(5) 0.022(6)
C26 0.082(8) 0.053(7) 0.047(7) -0.016(6) -0.031(6) 0.005(6)
C27 0.059(6) 0.032(5) 0.030(6) 0.006(4) 0.003(5) 0.002(5)
C28 0.056(6) 0.043(5) 0.028(6) 0.001(4) 0.005(5) 0.007(5)
C29 0.045(6) 0.045(6) 0.031(6) 0.008(5) -0.001(4) 0.009(5)
C30 0.063(9) 0.031(6) 0.025(8) 0.000 0.002(7) 0.000
C31 0.053(6) 0.038(5) 0.046(7) -0.003(5) -0.002(5) 0.000(5)
C32 0.046(6) 0.038(5) 0.046(7) 0.006(5) 0.002(5) -0.002(5)
C33 0.042(8) 0.043(8) 0.044(9) 0.000 0.008(7) 0.000
C34 0.075(8) 0.043(6) 0.044(7) 0.011(5) 0.001(6) -0.004(5)
C35 0.135(7) 0.140(7) 0.185(8) -0.012(6) -0.009(6) 0.011(6)
C36 0.135(7) 0.140(7) 0.185(8) -0.012(6) -0.009(6) 0.011(6)
C37 0.135(7) 0.140(7) 0.185(8) -0.012(6) -0.009(6) 0.011(6)
C38 0.071(9) 0.054(8) 0.20(2) -0.025(10) 0.041(11) -0.009(7)
N1 0.145(8) 0.144(8) 0.168(8) -0.003(5) -0.003(5) 0.011(5)
O1 0.053(4) 0.034(4) 0.057(5) 0.009(3) -0.016(4) 0.006(3)
O2 0.042(4) 0.040(4) 0.062(5) -0.007(4) -0.006(4) 0.021(3)
O3 0.050(4) 0.041(4) 0.071(6) -0.004(4) 0.000(4) -0.010(3)
O4 0.073(5) 0.044(4) 0.043(5) -0.005(4) -0.016(4) -0.018(4)
O5 0.102(6) 0.034(4) 0.047(5) -0.003(4) -0.011(4) 0.015(4)
O6 0.052(4) 0.056(4) 0.049(5) -0.023(4) -0.009(4) 0.010(4)
O7 0.048(4) 0.049(4) 0.075(6) 0.009(4) 0.007(4) 0.000(3)
O1W 0.086(6) 0.061(5) 0.076(7) 0.038(5) -0.011(5) -0.008(5)

loop_
_atom_type_symbol
_atom_type_description
_atom_type_scat_dispersion_real
_atom_type_scat_dispersion_imag
_atom_type_scat_source
C C 0.0033 0.0016 'International Tables Vol C Tables 4.2.6.8 and 6.1.1.4'
H H 0.0000 0.0000 'International Tables Vol C Tables 4.2.6.8 and 6.1.1.4'
N N 0.0061 0.0033 'International Tables Vol C Tables 4.2.6.8 and 6.1.1.4'
O O 0.0106 0.0060 'International Tables Vol C Tables 4.2.6.8 and 6.1.1.4'
Er Er -0.2586 4.9576 'International Tables Vol C Tables 4.2.6.8 and 6.1.1.4'

loop_
_geom_angle_atom_site_label_1
_geom_angle_atom_site_label_2
_geom_angle_atom_site_label_3
_geom_angle
_geom_angle_site_symmetry_1
_geom_angle_site_symmetry_3
O4 Er1 O3 77.8(3) 2_455 .
O4 Er1 O2 130.6(3) 2_455 1_565
O3 Er1 O2 76.5(2) . 1_565
O4 Er1 O1 80.1(3) 2_455 2_465
O3 Er1 O1 117.2(3) . 2_465
O2 Er1 O1 75.4(2) 1_565 2_465
O4 Er1 O7 78.6(3) 2_455 .
O3 Er1 O7 147.2(2) . .
O2 Er1 O7 136.3(2) 1_565 .
O1 Er1 O7 80.4(3) 2_465 .
O4 Er1 O6 76.6(3) 2_455 .
O3 Er1 O6 76.4(3) . .
O2 Er1 O6 134.9(2) 1_565 .
O1 Er1 O6 149.6(2) 2_465 .
O7 Er1 O6 76.1(3) . .
O4 Er1 O1W 143.4(3) 2_455 .
O3 Er1 O1W 138.6(3) . .
O2 Er1 O1W 75.0(3) 1_565 .
O1 Er1 O1W 83.4(3) 2_465 .
O7 Er1 O1W 66.5(3) . .
O6 Er1 O1W 104.2(3) . .
O4 Er1 O5 126.8(2) 2_455 .
O3 Er1 O5 75.4(3) . .
O2 Er1 O5 85.5(3) 1_565 .
O1 Er1 O5 153.0(2) 2_465 .
O7 Er1 O5 101.6(3) . .
O6 Er1 O5 53.0(2) . .
O1W Er1 O5 73.1(3) . .
O4 Er1 C23 101.2(3) 2_455 .
O3 Er1 C23 73.0(3) . .
O2 Er1 C23 110.4(3) 1_565 .
O1 Er1 C23 169.6(3) 2_465 .
O7 Er1 C23 89.7(3) . .
O6 Er1 C23 26.2(3) . .
O1W Er1 C23 89.7(3) . .
O5 Er1 C23 26.8(3) . .
O1 C1 O2 126.9(9) . .
O1 C1 C2 117.5(9) . .
O2 C1 C2 115.6(9) . .
C3 C2 C7 118.4(8) . .
C3 C2 C1 121.3(9) . .
C7 C2 C1 120.2(9) . .
C2 C3 C4 120.9(10) . .
C2 C3 H3A 119.5 . .
C4 C3 H3A 119.5 . .
C5 C4 C3 121.5(9) . .
C5 C4 H4A 119.2 . .
C3 C4 H4A 119.2 . .
C4 C5 C6 116.5(8) . .
C4 C5 C8 122.2(8) . .
C6 C5 C8 121.2(9) . .
C7 C6 C5 122.7(10) . .
C7 C6 H6A 118.6 . .
C5 C6 H6A 118.6 . .
C6 C7 C2 119.7(9) . .
C6 C7 H7A 120.2 . .
C2 C7 H7A 120.2 . .
C9 C8 C13 119.3(8) . .
C9 C8 C5 119.0(8) . .
C13 C8 C5 121.7(8) . .
C8 C9 C10 122.5(8) . .
C8 C9 H9A 118.7 . .
C10 C9 H9A 118.7 . .
C11 C10 C9 118.3(8) . .
C11 C10 C16 123.0(8) . .
C9 C10 C16 118.7(8) . .
C12 C11 C10 119.0(8) . .
C12 C11 C15 118.4(8) . .
C10 C11 C15 122.5(8) . .
C11 C12 C13 123.4(8) . .
C11 C12 H12A 118.3 . .
C13 C12 H12A 118.3 . .
C12 C13 C8 117.4(8) . .
C12 C13 C14 119.3(8) . .
C8 C13 C14 123.3(8) . .
C13 C14 H14A 109.5 . .
C13 C14 H14B 109.5 . .
H14A C14 H14B 109.5 . .
C13 C14 H14C 109.5 . .
H14A C14 H14C 109.5 . .
H14B C14 H14C 109.5 . .
C11 C15 H15A 109.5 . .
C11 C15 H15B 109.5 . .
H15A C15 H15B 109.5 . .
C11 C15 H15C 109.5 . .
H15A C15 H15C 109.5 . .
H15B C15 H15C 109.5 . .
C17 C16 C21 116.7(9) . .
C17 C16 C10 121.3(9) . .
C21 C16 C10 122.0(9) . .
C18 C17 C16 122.6(9) . .
C18 C17 H17A 118.7 . .
C16 C17 H17A 118.7 . .
C17 C18 C19 119.6(9) . .
C17 C18 H18A 120.2 . .
C19 C18 H18A 120.2 . .
C20 C19 C18 119.0(8) . .
C20 C19 C22 120.8(8) . .
C18 C19 C22 120.2(9) . .
C19 C20 C21 120.2(9) . .
C19 C20 H20A 119.9 . .
C21 C20 H20A 119.9 . .
C20 C21 C16 121.7(10) . .
C20 C21 H21A 119.1 . .
C16 C21 H21A 119.1 . .
O3 C22 O4 124.6(9) . .
O3 C22 C19 118.1(9) . .
O4 C22 C19 117.3(8) . .
O6 C23 O5 119.4(10) . .
O6 C23 C24 120.1(9) . .
O5 C23 C24 120.4(10) . .
O6 C23 Er1 58.2(5) . .
O5 C23 Er1 61.4(6) . .
C24 C23 Er1 174.4(7) . .
C25 C24 C29 117.9(9) . .
C25 C24 C23 122.8(10) . .
C29 C24 C23 119.2(9) . .
C24 C25 C26 121.5(10) . .
C24 C25 H25A 119.3 . .
C26 C25 H25A 119.3 . .
C27 C26 C25 120.8(10) . .
C27 C26 H26A 119.6 . .
C25 C26 H26A 119.6 . .
C26 C27 C28 118.2(10) . .
C26 C27 C31 120.5(9) . .
C28 C27 C31 121.0(9) . .
C29 C28 C27 120.4(9) . .
C29 C28 H28A 119.8 . .
C27 C28 H28A 119.8 . .
C28 C29 C24 121.0(9) . .
C28 C29 H29A 119.5 . .
C24 C29 H29A 119.5 . .
C31 C30 C31 122.1(13) 2_454 .
C31 C30 H30A 118.9 2_454 .
C31 C30 H30A 118.9 . .
C30 C31 C32 119.2(10) . .
C30 C31 C27 115.9(9) . .
C32 C31 C27 125.0(9) . .
C33 C32 C31 117.7(10) . .
C33 C32 C34 120.2(9) . .
C31 C32 C34 122.0(10) . .
C32 C33 C32 124.1(13) 2_454 .
C32 C33 H33A 117.9 2_454 .
C32 C33 H33A 117.9 . .
C32 C34 H34A 109.5 . .
C32 C34 H34B 109.5 . .
H34A C34 H34B 109.5 . .
C32 C34 H34C 109.5 . .
H34A C34 H34C 109.5 . .
H34B C34 H34C 109.5 . .
N1 C35 H35A 109.5 . .
N1 C35 H35B 109.5 . .
H35A C35 H35B 109.5 . .
N1 C35 H35C 109.5 . .
H35A C35 H35C 109.5 . .
H35B C35 H35C 109.5 . .
N1 C36 H36A 109.5 . .
N1 C36 H36B 109.5 . .
H36A C36 H36B 109.5 . .
N1 C36 H36C 109.5 . .
H36A C36 H36C 109.5 . .
H36B C36 H36C 109.5 . .
O7 C37 N1 116(2) . .
O7 C37 C38 132(2) . .
N1 C37 C38 112(2) . .
C37 C38 H38A 111.0 . .
C37 C38 H38B 110.3 . .
H38A C38 H38B 109.5 . .
C37 C38 H38C 107.1 . .
H38A C38 H38C 109.5 . .
H38B C38 H38C 109.5 . .
C37 N1 C36 126(2) . .
C37 N1 C35 116(2) . .
C36 N1 C35 118.3(19) . .
C1 O1 Er1 150.1(7) . 2_445
C1 O2 Er1 133.4(6) . 1_545
C22 O3 Er1 150.6(7) . .
C22 O4 Er1 139.4(7) . 2_455
C23 O5 Er1 91.8(7) . .
C23 O6 Er1 95.6(6) . .
C37 O7 Er1 141.6(13) . .

loop_
_geom_bond_atom_site_label_1
_geom_bond_atom_site_label_2
_geom_bond_distance
_geom_bond_site_symmetry_2
Er1 O4 2.269(7) 2_455
Er1 O3 2.291(7) .
Er1 O2 2.296(6) 1_565
Er1 O1 2.310(7) 2_465
Er1 O7 2.356(7) .
Er1 O6 2.386(7) .
Er1 O1W 2.423(7) .
Er1 O5 2.454(8) .
Er1 C23 2.793(11) .
C1 O1 1.239(12) .
C1 O2 1.258(12) .
C1 C2 1.522(12) .
C2 C3 1.369(13) .
C2 C7 1.387(14) .
C3 C4 1.377(13) .
C3 H3A 0.9300 .
C4 C5 1.375(13) .
C4 H4A 0.9300 .
C5 C6 1.386(13) .
C5 C8 1.486(11) .
C6 C7 1.363(12) .
C6 H6A 0.9300 .
C7 H7A 0.9300 .
C8 C9 1.388(12) .
C8 C13 1.415(12) .
C9 C10 1.410(12) .
C9 H9A 0.9300 .
C10 C11 1.396(12) .
C10 C16 1.477(11) .
C11 C12 1.391(12) .
C11 C15 1.515(11) .
C12 C13 1.399(12) .
C12 H12A 0.9300 .
C13 C14 1.491(12) .
C14 H14A 0.9600 .
C14 H14B 0.9600 .
C14 H14C 0.9600 .
C15 H15A 0.9600 .
C15 H15B 0.9600 .
C15 H15C 0.9600 .
C16 C17 1.381(14) .
C16 C21 1.398(13) .
C17 C18 1.375(12) .
C17 H17A 0.9300 .
C18 C19 1.403(12) .
C18 H18A 0.9300 .
C19 C20 1.375(13) .
C19 C22 1.493(12) .
C20 C21 1.386(12) .
C20 H20A 0.9300 .
C21 H21A 0.9300 .
C22 O3 1.230(11) .
C22 O4 1.246(11) .
C23 O6 1.240(12) .
C23 O5 1.261(12) .
C23 C24 1.477(14) .
C24 C25 1.370(14) .
C24 C29 1.404(13) .
C25 C26 1.408(14) .
C25 H25A 0.9300 .
C26 C27 1.377(14) .
C26 H26A 0.9300 .
C27 C28 1.402(14) .
C27 C31 1.480(14) .
C28 C29 1.395(13) .
C28 H28A 0.9300 .
C29 H29A 0.9300 .
C30 C31 1.393(12) 2_454
C30 C31 1.393(12) .
C30 H30A 0.9300 .
C31 C32 1.401(12) .
C32 C33 1.387(12) .
C32 C34 1.503(14) .
C33 C32 1.387(12) 2_454
C33 H33A 0.9300 .
C34 H34A 0.9600 .
C34 H34B 0.9600 .
C34 H34C 0.9600 .
C35 N1 1.58(2) .
C35 H35A 0.9600 .
C35 H35B 0.9600 .
C35 H35C 0.9600 .
C36 N1 1.44(2) .
C36 H36A 0.9600 .
C36 H36B 0.9600 .
C36 H36C 0.9600 .
C37 O7 1.21(2) .
C37 N1 1.354(16) .
C37 C38 1.45(2) .
C38 H38A 0.9598 .
C38 H38B 0.9598 .
C38 H38C 0.9599 .
O1 Er1 2.310(7) 2_445
O2 Er1 2.296(6) 1_545
O4 Er1 2.269(7) 2_455

loop_
_geom_torsion_atom_site_label_1
_geom_torsion_atom_site_label_2
_geom_torsion_atom_site_label_3
_geom_torsion_atom_site_label_4
_geom_torsion
_geom_torsion_site_symmetry_1
_geom_torsion_site_symmetry_4
O1 C1 C2 C3 11.0(14) . .
O2 C1 C2 C3 -170.1(9) . .
O1 C1 C2 C7 -172.5(9) . .
O2 C1 C2 C7 6.4(13) . .
C7 C2 C3 C4 3.4(15) . .
C1 C2 C3 C4 179.9(9) . .
C2 C3 C4 C5 -0.5(16) . .
C3 C4 C5 C6 -2.0(14) . .
C3 C4 C5 C8 -178.7(9) . .
C4 C5 C6 C7 1.8(14) . .
C8 C5 C6 C7 178.4(8) . .
C5 C6 C7 C2 1.1(15) . .
C3 C2 C7 C6 -3.6(14) . .
C1 C2 C7 C6 179.8(8) . .
C4 C5 C8 C9 62.3(12) . .
C6 C5 C8 C9 -114.2(10) . .
C4 C5 C8 C13 -118.8(11) . .
C6 C5 C8 C13 64.7(13) . .
C13 C8 C9 C10 -2.8(14) . .
C5 C8 C9 C10 176.0(9) . .
C8 C9 C10 C11 2.3(14) . .
C8 C9 C10 C16 -175.3(9) . .
C9 C10 C11 C12 0.5(14) . .
C16 C10 C11 C12 178.0(9) . .
C9 C10 C11 C15 178.9(9) . .
C16 C10 C11 C15 -3.6(15) . .
C10 C11 C12 C13 -2.9(15) . .
C15 C11 C12 C13 178.7(10) . .
C11 C12 C13 C8 2.4(15) . .
C11 C12 C13 C14 -177.3(10) . .
C9 C8 C13 C12 0.4(14) . .
C5 C8 C13 C12 -178.4(8) . .
C9 C8 C13 C14 -179.8(9) . .
C5 C8 C13 C14 1.4(15) . .
C11 C10 C16 C17 118.4(11) . .
C9 C10 C16 C17 -64.1(13) . .
C11 C10 C16 C21 -63.5(13) . .
C9 C10 C16 C21 114.0(11) . .
C21 C16 C17 C18 -0.3(15) . .
C10 C16 C17 C18 178.0(9) . .
C16 C17 C18 C19 -2.0(15) . .
C17 C18 C19 C20 2.1(14) . .
C17 C18 C19 C22 -177.8(8) . .
C18 C19 C20 C21 0.1(14) . .
C22 C19 C20 C21 180.0(8) . .
C19 C20 C21 C16 -2.5(15) . .
C17 C16 C21 C20 2.5(15) . .
C10 C16 C21 C20 -175.7(9) . .
C20 C19 C22 O3 -25.2(13) . .
C18 C19 C22 O3 154.6(9) . .
C20 C19 C22 O4 156.2(9) . .
C18 C19 C22 O4 -23.9(12) . .
O6 C23 C24 C25 178.8(10) . .
O5 C23 C24 C25 0.0(16) . .
O6 C23 C24 C29 -6.2(15) . .
O5 C23 C24 C29 175.0(9) . .
C29 C24 C25 C26 0.8(17) . .
C23 C24 C25 C26 175.9(10) . .
C24 C25 C26 C27 -3.1(19) . .
C25 C26 C27 C28 4.9(17) . .
C25 C26 C27 C31 -169.4(10) . .
C26 C27 C28 C29 -4.7(15) . .
C31 C27 C28 C29 169.6(9) . .
C27 C28 C29 C24 2.6(15) . .
C25 C24 C29 C28 -0.6(15) . .
C23 C24 C29 C28 -175.9(9) . .
C31 C30 C31 C32 -1.3(7) 2_454 .
C31 C30 C31 C27 177.4(10) 2_454 .
C26 C27 C31 C30 46.8(14) . .
C28 C27 C31 C30 -127.3(9) . .
C26 C27 C31 C32 -134.6(12) . .
C28 C27 C31 C32 51.2(15) . .
C30 C31 C32 C33 2.6(14) . .
C27 C31 C32 C33 -176.0(8) . .
C30 C31 C32 C34 -173.3(8) . .
C27 C31 C32 C34 8.1(17) . .
C31 C32 C33 C32 -1.3(7) . 2_454
C34 C32 C33 C32 174.7(11) . 2_454
O7 C37 N1 C36 176(2) . .
C38 C37 N1 C36 2(4) . .
O7 C37 N1 C35 -8(4) . .
C38 C37 N1 C35 177.1(18) . .
O2 C1 O1 Er1 -4(2) . 2_445
C2 C1 O1 Er1 175.2(8) . 2_445
O1 C1 O2 Er1 -26.5(15) . 1_545
C2 C1 O2 Er1 154.6(6) . 1_545
O4 C22 O3 Er1 4(2) . .
C19 C22 O3 Er1 -174.2(9) . .
O3 C22 O4 Er1 -19.3(16) . 2_455
C19 C22 O4 Er1 159.1(7) . 2_455
O6 C23 O5 Er1 -4.8(10) . .
C24 C23 O5 Er1 173.9(8) . .
O5 C23 O6 Er1 5.0(10) . .
C24 C23 O6 Er1 -173.8(8) . .
N1 C37 O7 Er1 -138.8(17) . .
C38 C37 O7 Er1 34(4) . .
